data_4334877
loop_
_publ_author_name
'Brian D. Mahoney'
'Nicholas A. Piro'
'Patrick J. Carroll'
'Eric J. Schelter'

_publ_section_title
;
 Synthesis, Electrochemistry, and Reactivity of Cerium(III/IV)
 Methylene-Bis-Phenolate Complexes
;
_journal_name_full 'Inorganic Chemistry'
_journal_page_first 5970
_journal_page_last 5977
_journal_paper_doi 10.1021/ic400202r
_journal_volume 52
_journal_year 2013
_chemical_formula_sum 'C205 H220 Ce2 Li2 O14'
_chemical_formula_weight 3201.92
_space_group_IT_number 14
_symmetry_cell_setting monoclinic
_symmetry_Int_Tables_number 14
_symmetry_space_group_name_Hall '-P 2yn'
_symmetry_space_group_name_H-M 'P 1 21/n 1'
_atom_sites_solution_hydrogens geom
_atom_sites_solution_primary direct
_audit_creation_method SHELXL-97
_cell_angle_alpha 90.00
_cell_angle_beta 91.938(3)
_cell_angle_gamma 90.00
_cell_formula_units_Z 2
_cell_length_a 19.6224(10)
_cell_length_b 20.1504(10)
_cell_length_c 22.1286(11)
_cell_measurement_temperature 143(1)
_cell_volume 8744.6(8)
_computing_data_collection 'Bruker APEX2'
_computing_data_reduction 'Bruker SAINT'
_computing_structure_refinement 'SHELXL-97 (Sheldrick, 2008)'
_computing_structure_solution 'SHELXS-97 (Sheldrick, 2008)'
_diffrn_ambient_temperature 143(1)
_diffrn_measured_fraction_theta_full 0.998
_diffrn_measured_fraction_theta_max 0.998
_diffrn_measurement_device 'CCD Area Detector'
_diffrn_measurement_device_type 'Bruker APEXII'
_diffrn_measurement_method 'phi and omega scans'
_diffrn_radiation_monochromator graphite
_diffrn_radiation_source 'sealed tube'
_diffrn_radiation_type MoK\a
_diffrn_radiation_wavelength 0.71073
_diffrn_reflns_av_R_equivalents 0.0223
_diffrn_reflns_av_sigmaI/netI 0.0266
_diffrn_reflns_limit_h_max 25
_diffrn_reflns_limit_h_min -25
_diffrn_reflns_limit_k_max 19
_diffrn_reflns_limit_k_min -26
_diffrn_reflns_limit_l_max 28
_diffrn_reflns_limit_l_min -28
_diffrn_reflns_number 65501
_diffrn_reflns_theta_full 27.53
_diffrn_reflns_theta_max 27.53
_diffrn_reflns_theta_min 1.70
_exptl_absorpt_coefficient_mu 0.575
_exptl_absorpt_correction_T_max 0.7456
_exptl_absorpt_correction_T_min 0.6891
_exptl_absorpt_correction_type multi-scan
_exptl_absorpt_process_details '(SADABS; Sheldrick, 2007)'
_exptl_crystal_density_diffrn 1.216
_exptl_crystal_F_000 3368
_exptl_crystal_size_max 0.28
_exptl_crystal_size_mid 0.08
_exptl_crystal_size_min 0.03
_refine_diff_density_max 2.520
_refine_diff_density_min -0.756
_refine_diff_density_rms 0.075
_refine_ls_extinction_method none
_refine_ls_goodness_of_fit_ref 1.066
_refine_ls_hydrogen_treatment constr
_refine_ls_matrix_type full
_refine_ls_number_parameters 996
_refine_ls_number_reflns 20085
_refine_ls_number_restraints 57
_refine_ls_restrained_S_all 1.065
_refine_ls_R_factor_all 0.0647
_refine_ls_R_factor_gt 0.0412
_refine_ls_shift/su_max 0.002
_refine_ls_shift/su_mean 0.000
_refine_ls_structure_factor_coef Fsqd
_refine_ls_weighting_details 'calc w=1/[\s^2^(Fo^2^)+(0.0272P)^2^+17.3610P] where P=(Fo^2^+2Fc^2^)/3'
_refine_ls_weighting_scheme calc
_refine_ls_wR_factor_gt 0.0873
_refine_ls_wR_factor_ref 0.1045
_reflns_number_gt 15522
_reflns_number_total 20085
_reflns_threshold_expression >2sigma(I)
_cod_data_source_file ic400202r_si_002_1.cif
_cod_data_source_block 8
_cod_original_sg_symbol_H-M 'P 21/n '
_cod_database_code 4334877

loop_
_symmetry_equiv_pos_as_xyz
'x, y, z'
'-x+1/2, y+1/2, -z+1/2'
'-x, -y, -z'
'x-1/2, -y-1/2, z-1/2'

loop_
_atom_site_label
_atom_site_type_symbol
_atom_site_fract_x
_atom_site_fract_y
_atom_site_fract_z
_atom_site_U_iso_or_equiv
_atom_site_adp_type
_atom_site_occupancy
_atom_site_symmetry_multiplicity
_atom_site_calc_flag
_atom_site_refinement_flags
_atom_site_disorder_assembly
_atom_site_disorder_group
Ce1 Ce 0.437145(7) 0.669286(8) 0.266109(7) 0.02445(5) Uani 1 1 d . . .
O1 O 0.39459(9) 0.64632(9) 0.36097(8) 0.0280(4) Uani 1 1 d . . .
O2 O 0.34171(9) 0.72960(10) 0.24412(8) 0.0295(4) Uani 1 1 d . . .
O3 O 0.53463(9) 0.60776(10) 0.27269(9) 0.0293(4) Uani 1 1 d . . .
O4 O 0.49021(9) 0.74668(10) 0.33076(9) 0.0301(4) Uani 1 1 d . . .
O5 O 0.45922(12) 0.75094(12) 0.47541(9) 0.0434(5) Uani 1 1 d . . .
O6 O 0.48127(11) 0.70559(11) 0.16520(9) 0.0394(5) Uani 1 1 d . . .
O7 O 0.37561(10) 0.57827(10) 0.20904(10) 0.0389(5) Uani 1 1 d . . .
C1 C 0.33526(13) 0.63742(14) 0.38912(11) 0.0260(5) Uani 1 1 d . . .
C2 C 0.32025(14) 0.57661(14) 0.41811(12) 0.0285(6) Uani 1 1 d . . .
C3 C 0.25694(15) 0.57090(15) 0.44424(13) 0.0341(6) Uani 1 1 d . . .
H3 H 0.2462 0.5309 0.4626 0.045 Uiso 1 1 calc R . .
C4 C 0.20897(15) 0.62155(16) 0.44452(13) 0.0355(7) Uani 1 1 d . . .
C5 C 0.22627(14) 0.68110(15) 0.41867(12) 0.0319(6) Uani 1 1 d . . .
H5 H 0.1957 0.7163 0.4198 0.042 Uiso 1 1 calc R . .
C6 C 0.28835(13) 0.69032(13) 0.39084(11) 0.0260(5) Uani 1 1 d . . .
C7 C 0.30377(14) 0.75783(13) 0.36386(12) 0.0287(6) Uani 1 1 d . . .
H7a H 0.2975 0.7915 0.3945 0.038 Uiso 1 1 calc R . .
H7b H 0.3513 0.7588 0.3532 0.038 Uiso 1 1 calc R . .
C8 C 0.26007(14) 0.77562(13) 0.30821(13) 0.0286(6) Uani 1 1 d . . .
C9 C 0.19862(15) 0.80819(15) 0.31542(14) 0.0367(7) Uani 1 1 d . . .
H9 H 0.1855 0.8187 0.3543 0.049 Uiso 1 1 calc R . .
C10 C 0.15633(16) 0.82556(17) 0.26697(16) 0.0421(7) Uani 1 1 d . . .
C11 C 0.17764(15) 0.80943(15) 0.20978(15) 0.0381(7) Uani 1 1 d . . .
H11 H 0.1492 0.8204 0.1768 0.051 Uiso 1 1 calc R . .
C12 C 0.23925(14) 0.77771(14) 0.19870(13) 0.0298(6) Uani 1 1 d . . .
C13 C 0.28207(13) 0.76007(13) 0.24969(12) 0.0265(5) Uani 1 1 d . . .
C14 C 0.37024(16) 0.51772(15) 0.41905(13) 0.0346(6) Uani 1 1 d . . .
C15 C 0.37036(18) 0.48695(17) 0.35572(14) 0.0440(8) Uani 1 1 d . . .
H15a H 0.3875 0.5187 0.3277 0.066 Uiso 1 1 calc R . .
H15b H 0.3247 0.4747 0.3434 0.066 Uiso 1 1 calc R . .
H15c H 0.3989 0.4483 0.3564 0.066 Uiso 1 1 calc R . .
C16 C 0.44267(17) 0.53819(17) 0.43930(16) 0.0460(8) Uani 1 1 d . . .
H16a H 0.4707 0.4993 0.4439 0.069 Uiso 1 1 calc R . .
H16b H 0.4413 0.5612 0.4772 0.069 Uiso 1 1 calc R . .
H16c H 0.4614 0.5669 0.4094 0.069 Uiso 1 1 calc R . .
C17 C 0.3486(2) 0.46321(16) 0.46324(17) 0.0519(9) Uani 1 1 d . . .
H17a H 0.3817 0.4281 0.4638 0.078 Uiso 1 1 calc R . .
H17b H 0.3049 0.4459 0.4504 0.078 Uiso 1 1 calc R . .
H17c H 0.3458 0.4816 0.5031 0.078 Uiso 1 1 calc R . .
C18 C 0.13968(18) 0.6104(2) 0.46970(17) 0.0534(9) Uani 1 1 d . . .
H18a H 0.1178 0.6524 0.4756 0.080 Uiso 1 1 calc R . .
H18b H 0.1445 0.5877 0.5077 0.080 Uiso 1 1 calc R . .
H18c H 0.1126 0.5841 0.4419 0.080 Uiso 1 1 calc R . .
C19 C 0.09109(19) 0.8639(2) 0.27577(19) 0.0656(12) Uani 1 1 d . . .
H19a H 0.0832 0.8679 0.3182 0.098 Uiso 1 1 calc R . .
H19b H 0.0536 0.8409 0.2563 0.098 Uiso 1 1 calc R . .
H19c H 0.0951 0.9074 0.2584 0.098 Uiso 1 1 calc R . .
C20 C 0.26130(16) 0.76525(15) 0.13380(13) 0.0348(6) Uani 1 1 d . . .
C21 C 0.27610(17) 0.69106(15) 0.12373(14) 0.0404(7) Uani 1 1 d . . .
H21a H 0.3148 0.6779 0.1486 0.061 Uiso 1 1 calc R . .
H21b H 0.2856 0.6837 0.0820 0.061 Uiso 1 1 calc R . .
H21c H 0.2371 0.6653 0.1343 0.061 Uiso 1 1 calc R . .
C22 C 0.32530(18) 0.80643(17) 0.12162(15) 0.0443(8) Uani 1 1 d . . .
H22a H 0.3149 0.8528 0.1252 0.066 Uiso 1 1 calc R . .
H22b H 0.3400 0.7974 0.0815 0.066 Uiso 1 1 calc R . .
H22c H 0.3609 0.7949 0.1505 0.066 Uiso 1 1 calc R . .
C23 C 0.2056(2) 0.78454(18) 0.08648(15) 0.0518(9) Uani 1 1 d . . .
H23a H 0.1655 0.7585 0.0926 0.078 Uiso 1 1 calc R . .
H23b H 0.2218 0.7764 0.0467 0.078 Uiso 1 1 calc R . .
H23c H 0.1949 0.8308 0.0906 0.078 Uiso 1 1 calc R . .
C24 C 0.59818(14) 0.58894(13) 0.28870(13) 0.0294(6) Uani 1 1 d . . .
C25 C 0.63669(14) 0.54569(14) 0.25236(14) 0.0331(6) Uani 1 1 d . . .
C26 C 0.70348(16) 0.53068(15) 0.27170(17) 0.0433(8) Uani 1 1 d . . .
H26 H 0.7292 0.5033 0.2475 0.058 Uiso 1 1 calc R . .
C27 C 0.73336(17) 0.55450(16) 0.32497(19) 0.0491(9) Uani 1 1 d . . .
C28 C 0.69454(16) 0.59442(15) 0.36072(17) 0.0430(8) Uani 1 1 d . . .
H28 H 0.7132 0.6097 0.3973 0.057 Uiso 1 1 calc R . .
C29 C 0.62797(14) 0.61279(14) 0.34376(14) 0.0335(6) Uani 1 1 d . . .
C30 C 0.58828(14) 0.65720(14) 0.38513(13) 0.0316(6) Uani 1 1 d . . .
H30a H 0.6001 0.6453 0.4267 0.042 Uiso 1 1 calc R . .
H30b H 0.5401 0.6482 0.3784 0.042 Uiso 1 1 calc R . .
C31 C 0.59983(14) 0.73130(14) 0.37754(12) 0.0293(6) Uani 1 1 d . . .
C32 C 0.66066(14) 0.75895(15) 0.40128(13) 0.0325(6) Uani 1 1 d . . .
H32 H 0.6926 0.7314 0.4205 0.043 Uiso 1 1 calc R . .
C33 C 0.67432(14) 0.82590(16) 0.39690(13) 0.0352(6) Uani 1 1 d . . .
C34 C 0.62591(15) 0.86564(15) 0.36733(13) 0.0357(7) Uani 1 1 d . . .
H34 H 0.6352 0.9107 0.3634 0.047 Uiso 1 1 calc R . .
C35 C 0.56407(14) 0.84169(14) 0.34317(12) 0.0306(6) Uani 1 1 d . . .
C36 C 0.55081(13) 0.77310(14) 0.34956(12) 0.0284(6) Uani 1 1 d . . .
C37 C 0.60610(15) 0.51476(15) 0.19400(14) 0.0345(6) Uani 1 1 d . . .
C38 C 0.54367(16) 0.47214(16) 0.20888(15) 0.0410(7) Uani 1 1 d . . .
H38a H 0.5580 0.4353 0.2336 0.061 Uiso 1 1 calc R . .
H38b H 0.5224 0.4560 0.1720 0.061 Uiso 1 1 calc R . .
H38c H 0.5117 0.4986 0.2302 0.061 Uiso 1 1 calc R . .
C39 C 0.58461(16) 0.56919(16) 0.14890(14) 0.0376(7) Uani 1 1 d . . .
H39a H 0.5505 0.5968 0.1663 0.056 Uiso 1 1 calc R . .
H39b H 0.5663 0.5492 0.1125 0.056 Uiso 1 1 calc R . .
H39c H 0.6236 0.5957 0.1397 0.056 Uiso 1 1 calc R . .
C40 C 0.65633(18) 0.46913(17) 0.16230(18) 0.0501(9) Uani 1 1 d . . .
H40a H 0.6949 0.4945 0.1501 0.075 Uiso 1 1 calc R . .
H40b H 0.6341 0.4496 0.1273 0.075 Uiso 1 1 calc R . .
H40c H 0.6714 0.4347 0.1896 0.075 Uiso 1 1 calc R . .
C41 C 0.8062(2) 0.5365(2) 0.3434(3) 0.0806(16) Uani 1 1 d . . .
H41a H 0.8357 0.5733 0.3353 0.121 Uiso 1 1 calc R . .
H41b H 0.8202 0.4985 0.3208 0.121 Uiso 1 1 calc R . .
H41c H 0.8089 0.5264 0.3858 0.121 Uiso 1 1 calc R . .
C42 C 0.73928(17) 0.85514(19) 0.42483(17) 0.0508(9) Uani 1 1 d . . .
H42a H 0.7487 0.8351 0.4636 0.076 Uiso 1 1 calc R . .
H42b H 0.7338 0.9022 0.4297 0.076 Uiso 1 1 calc R . .
H42c H 0.7765 0.8467 0.3989 0.076 Uiso 1 1 calc R . .
C43 C 0.51116(16) 0.88917(15) 0.31366(14) 0.0364(7) Uani 1 1 d . . .
C44 C 0.5397(2) 0.95936(17) 0.3054(2) 0.0595(10) Uani 1 1 d . . .
H44a H 0.5523 0.9777 0.3443 0.089 Uiso 1 1 calc R . .
H44b H 0.5056 0.9869 0.2860 0.089 Uiso 1 1 calc R . .
H44c H 0.5791 0.9574 0.2810 0.089 Uiso 1 1 calc R . .
C45 C 0.44960(18) 0.89484(18) 0.35406(17) 0.0500(8) Uani 1 1 d . . .
H45a H 0.4279 0.8523 0.3570 0.075 Uiso 1 1 calc R . .
H45b H 0.4178 0.9264 0.3369 0.075 Uiso 1 1 calc R . .
H45c H 0.4645 0.9094 0.3937 0.075 Uiso 1 1 calc R . .
C46 C 0.48802(19) 0.86567(17) 0.25025(15) 0.0489(9) Uani 1 1 d . . .
H46a H 0.5272 0.8589 0.2262 0.073 Uiso 1 1 calc R . .
H46b H 0.4590 0.8987 0.2315 0.073 Uiso 1 1 calc R . .
H46c H 0.4633 0.8248 0.2534 0.073 Uiso 1 1 calc R . .
C47 C 0.47209(15) 0.74616(15) 0.53005(13) 0.0338(6) Uani 1 1 d . . .
C48 C 0.51523(16) 0.79739(16) 0.56039(14) 0.0366(7) Uani 1 1 d . . .
C49 C 0.56131(16) 0.83306(17) 0.52670(15) 0.0422(7) Uani 1 1 d . . .
H49 H 0.5653 0.8240 0.4858 0.056 Uiso 1 1 calc R . .
C50 C 0.60118(19) 0.88188(19) 0.55397(19) 0.0549(9) Uani 1 1 d . . .
H50 H 0.6326 0.9051 0.5315 0.073 Uiso 1 1 calc R . .
C51 C 0.5945(2) 0.8963(2) 0.6144(2) 0.0666(11) Uani 1 1 d . . .
H51 H 0.6215 0.9290 0.6327 0.089 Uiso 1 1 calc R . .
C52 C 0.5482(3) 0.8624(2) 0.6476(2) 0.0760(14) Uani 1 1 d . . .
H52 H 0.5432 0.8729 0.6881 0.101 Uiso 1 1 calc R . .
C53 C 0.5088(2) 0.8129(2) 0.62125(16) 0.0579(10) Uani 1 1 d . . .
H53 H 0.4779 0.7897 0.6442 0.077 Uiso 1 1 calc R . .
C54 C 0.44396(15) 0.69005(15) 0.56436(12) 0.0324(6) Uani 1 1 d . . .
C55 C 0.37963(16) 0.66579(16) 0.54892(13) 0.0380(7) Uani 1 1 d . . .
H55 H 0.3538 0.6856 0.5179 0.051 Uiso 1 1 calc R . .
C56 C 0.35379(17) 0.61199(18) 0.57965(15) 0.0439(8) Uani 1 1 d . . .
H56 H 0.3100 0.5968 0.5699 0.058 Uiso 1 1 calc R . .
C57 C 0.39204(19) 0.58092(18) 0.62430(16) 0.0487(8) Uani 1 1 d . . .
H57 H 0.3743 0.5449 0.6448 0.065 Uiso 1 1 calc R . .
C58 C 0.45696(19) 0.6035(2) 0.63861(18) 0.0552(10) Uani 1 1 d . . .
H58 H 0.4838 0.5815 0.6677 0.073 Uiso 1 1 calc R . .
C59 C 0.48248(17) 0.65890(18) 0.61000(15) 0.0465(8) Uani 1 1 d . . .
H59 H 0.5254 0.6752 0.6213 0.062 Uiso 1 1 calc R . .
C60 C 0.52471(16) 0.72262(15) 0.12913(14) 0.0359(7) Uani 1 1 d . . .
C61 C 0.58519(16) 0.76044(15) 0.15111(14) 0.0371(7) Uani 1 1 d . . .
C62 C 0.61455(17) 0.74545(17) 0.20762(15) 0.0424(7) Uani 1 1 d . . .
H62 H 0.5976 0.7105 0.2301 0.056 Uiso 1 1 calc R . .
C63 C 0.6689(2) 0.7826(2) 0.23029(17) 0.0547(9) Uani 1 1 d . . .
H63 H 0.6889 0.7723 0.2678 0.073 Uiso 1 1 calc R . .
C64 C 0.6934(2) 0.8347(2) 0.1973(2) 0.0655(11) Uani 1 1 d . . .
H64 H 0.7298 0.8598 0.2128 0.087 Uiso 1 1 calc R . .
C65 C 0.6644(3) 0.8501(2) 0.1414(2) 0.0691(12) Uani 1 1 d . . .
H65 H 0.6812 0.8856 0.1196 0.092 Uiso 1 1 calc R . .
C66 C 0.6105(2) 0.81303(17) 0.11762(17) 0.0520(9) Uani 1 1 d . . .
H66 H 0.5914 0.8231 0.0797 0.069 Uiso 1 1 calc R . .
C67 C 0.51511(16) 0.70327(16) 0.06449(14) 0.0379(7) Uani 1 1 d . . .
C68 C 0.45095(18) 0.6832(2) 0.04316(16) 0.0512(9) Uani 1 1 d . . .
H68 H 0.4145 0.6835 0.0690 0.068 Uiso 1 1 calc R . .
C69 C 0.4409(2) 0.6628(2) -0.01607(18) 0.0634(11) Uani 1 1 d . . .
H69 H 0.3976 0.6502 -0.0301 0.084 Uiso 1 1 calc R . .
C70 C 0.4944(2) 0.6611(2) -0.05426(17) 0.0630(11) Uani 1 1 d . . .
H70 H 0.4874 0.6477 -0.0942 0.084 Uiso 1 1 calc R . .
C71 C 0.5587(2) 0.6792(2) -0.03316(17) 0.0598(10) Uani 1 1 d . . .
H71 H 0.5951 0.6772 -0.0589 0.079 Uiso 1 1 calc R . .
C72 C 0.56951(18) 0.70044(18) 0.02598(15) 0.0459(8) Uani 1 1 d . . .
H72 H 0.6130 0.7127 0.0398 0.061 Uiso 1 1 calc R . .
C73 C 0.32800(14) 0.54467(14) 0.18786(13) 0.0321(6) Uani 1 1 d . . .
C74 C 0.33140(15) 0.51914(15) 0.12538(14) 0.0339(6) Uani 1 1 d . . .
C75 C 0.39369(18) 0.5170(2) 0.09766(17) 0.0528(9) Uani 1 1 d . . .
H75 H 0.4330 0.5307 0.1188 0.070 Uiso 1 1 calc R . .
C76 C 0.3979(2) 0.4948(2) 0.0392(2) 0.0695(12) Uani 1 1 d . . .
H76 H 0.4400 0.4931 0.0212 0.092 Uiso 1 1 calc R . .
C77 C 0.3401(2) 0.4750(2) 0.00716(18) 0.0658(11) Uani 1 1 d . . .
H77 H 0.3433 0.4597 -0.0323 0.088 Uiso 1 1 calc R . .
C78 C 0.2783(2) 0.4781(2) 0.03324(17) 0.0614(11) Uani 1 1 d . . .
H78 H 0.2391 0.4658 0.0112 0.082 Uiso 1 1 calc R . .
C79 C 0.27354(17) 0.49925(18) 0.09232(15) 0.0467(8) Uani 1 1 d . . .
H79 H 0.2313 0.5002 0.1101 0.062 Uiso 1 1 calc R . .
C80 C 0.26785(15) 0.53167(15) 0.22428(13) 0.0331(6) Uani 1 1 d . . .
C81 C 0.24265(17) 0.58292(17) 0.25910(13) 0.0409(7) Uani 1 1 d . . .
H81 H 0.2628 0.6247 0.2585 0.054 Uiso 1 1 calc R . .
C82 C 0.18756(19) 0.5713(2) 0.29459(16) 0.0541(9) Uani 1 1 d . . .
H82 H 0.1693 0.6058 0.3168 0.072 Uiso 1 1 calc R . .
C83 C 0.1590(2) 0.5080(2) 0.29725(17) 0.0624(11) Uani 1 1 d . . .
H83 H 0.1224 0.5004 0.3219 0.083 Uiso 1 1 calc R . .
C84 C 0.1847(2) 0.4572(2) 0.26384(17) 0.0548(10) Uani 1 1 d . . .
H84 H 0.1659 0.4149 0.2663 0.073 Uiso 1 1 calc R . .
C85 C 0.23845(17) 0.46880(16) 0.22639(15) 0.0426(7) Uani 1 1 d . . .
H85 H 0.2550 0.4347 0.2027 0.057 Uiso 1 1 calc R . .
Li1 Li 0.4457(3) 0.7143(3) 0.4001(2) 0.0379(11) Uani 1 1 d . . .
C86 C 0.85641(18) 0.5988(2) 0.06201(18) 0.0533(9) Uani 1 1 d . . .
C87 C 0.8327(2) 0.5898(2) 0.1192(2) 0.0653(11) Uani 1 1 d . . .
H87 H 0.8495 0.5548 0.1427 0.087 Uiso 1 1 calc R . .
C88 C 0.7841(2) 0.6321(3) 0.1424(2) 0.0748(13) Uani 1 1 d . . .
H88 H 0.7695 0.6267 0.1817 0.099 Uiso 1 1 calc R . .
C89 C 0.7579(2) 0.6822(2) 0.1061(3) 0.0728(13) Uani 1 1 d . . .
H89 H 0.7247 0.7105 0.1205 0.097 Uiso 1 1 calc R . .
C90 C 0.7807(2) 0.6902(2) 0.0493(3) 0.0749(14) Uani 1 1 d . . .
H90 H 0.7626 0.7236 0.0247 0.100 Uiso 1 1 calc R . .
C91 C 0.8297(2) 0.6498(2) 0.0280(2) 0.0646(12) Uani 1 1 d . . .
H91 H 0.8454 0.6570 -0.0106 0.086 Uiso 1 1 calc R . .
C92 C 0.9097(2) 0.5528(3) 0.0374(2) 0.0817(14) Uani 1 1 d . . .
H92a H 0.9527 0.5610 0.0579 0.123 Uiso 1 1 calc R . .
H92b H 0.9138 0.5608 -0.0051 0.123 Uiso 1 1 calc R . .
H92c H 0.8963 0.5076 0.0437 0.123 Uiso 1 1 calc R . .
C93 C 0.4427(4) 0.8102(3) -0.1231(3) 0.179(4) Uiso 1 1 d G C .
H93 H 0.4633 0.8303 -0.0894 0.238 Uiso 1 1 calc R . .
C94 C 0.3739(4) 0.7928(4) -0.1227(3) 0.199(4) Uiso 1 1 d G . .
H94 H 0.3487 0.8012 -0.0887 0.265 Uiso 1 1 calc R . .
C95 C 0.3429(3) 0.7627(4) -0.1733(4) 0.199(4) Uiso 1 1 d G D .
H95 H 0.2970 0.7511 -0.1730 0.265 Uiso 1 1 calc R . .
C96 C 0.3806(4) 0.7500(4) -0.2243(3) 0.231(5) Uiso 1 1 d G . .
H96 H 0.3611 0.7309 -0.2590 0.307 Uiso 0.70 1 calc PR A 1
C97 C 0.4476(6) 0.7671(6) -0.2203(5) 0.201(4) Uiso 1 1 d . C .
H97 H 0.4735 0.7565 -0.2534 0.268 Uiso 1 1 calc R . .
C98 C 0.4804(3) 0.7976(4) -0.1742(4) 0.179(4) Uiso 1 1 d G . .
H98' H 0.5260 0.8097 -0.1760 0.238 Uiso 0.30 1 calc PR B 2
C99 C 0.5410(6) 0.8205(6) -0.1679(6) 0.156(5) Uiso 0.70 1 d P C 1
H99a H 0.5656 0.8113 -0.2038 0.233 Uiso 0.70 1 calc PR C 1
H99b H 0.5638 0.7998 -0.1338 0.233 Uiso 0.70 1 calc PR C 1
H99c H 0.5392 0.8676 -0.1616 0.233 Uiso 0.70 1 calc PR C 1
C99' C 0.3472(7) 0.7176(6) -0.2787(5) 0.216(16) Uiso 0.30 1 d PG D 2
H99a' H 0.3800 0.7124 -0.3096 0.323 Uiso 0.30 1 calc PR D 2
H99b' H 0.3102 0.7448 -0.2937 0.323 Uiso 0.30 1 calc PR D 2
H99c' H 0.3301 0.6748 -0.2676 0.323 Uiso 0.30 1 calc PR D 2
C100 C 0.5117(4) 1.0184(4) -0.0111(3) 0.080(3) Uani 0.50 1 d PGU E -1
C101 C 0.4625(5) 0.9720(5) -0.0295(3) 0.091(3) Uani 0.50 1 d PGU E -1
H101 H 0.4464 0.9711 -0.0695 0.121 Uiso 0.50 1 calc PR E -1
C102 C 0.4373(4) 0.9270(4) 0.0121(4) 0.118(4) Uani 0.50 1 d PGU E -1
H102 H 0.4044 0.8961 -0.0001 0.157 Uiso 0.50 1 calc PR E -1
C103 C 0.4613(4) 0.9284(4) 0.0722(4) 0.103(5) Uani 0.50 1 d PGU E -1
H103 H 0.4445 0.8984 0.0999 0.138 Uiso 0.50 1 calc PR E -1
C104 C 0.5106(4) 0.9747(4) 0.0906(3) 0.081(2) Uani 0.50 1 d PGU E -1
H104 H 0.5266 0.9757 0.1306 0.108 Uiso 0.50 1 calc PR E -1
C105 C 0.5358(3) 1.0197(4) 0.0489(4) 0.083(3) Uani 0.50 1 d PGU E -1
H105 H 0.5686 1.0507 0.0612 0.111 Uiso 0.50 1 calc PR E -1
C106 C 0.5396(6) 1.0680(6) -0.0570(5) 0.149(8) Uani 0.50 1 d PGU E -1
H106a H 0.5728 1.0962 -0.0372 0.224 Uiso 0.50 1 calc PR E -1
H106b H 0.5028 1.0946 -0.0735 0.224 Uiso 0.50 1 calc PR E -1
H106c H 0.5604 1.0442 -0.0891 0.224 Uiso 0.50 1 calc PR E -1

loop_
_atom_site_aniso_label
_atom_site_aniso_U_11
_atom_site_aniso_U_22
_atom_site_aniso_U_33
_atom_site_aniso_U_23
_atom_site_aniso_U_13
_atom_site_aniso_U_12
Ce1 0.02012(7) 0.02812(8) 0.02483(7) -0.00187(6) -0.00333(5) -0.00090(6)
O1 0.0240(9) 0.0292(10) 0.0306(10) 0.0012(8) -0.0011(7) -0.0008(8)
O2 0.0255(9) 0.0327(10) 0.0301(10) -0.0026(8) -0.0036(8) 0.0027(8)
O3 0.0230(9) 0.0322(10) 0.0325(10) 0.0007(8) -0.0038(8) 0.0017(8)
O4 0.0270(9) 0.0307(10) 0.0320(10) -0.0029(8) -0.0061(8) -0.0048(8)
O5 0.0495(13) 0.0556(14) 0.0247(10) 0.0009(10) -0.0028(9) -0.0004(11)
O6 0.0373(11) 0.0462(13) 0.0350(11) 0.0076(10) 0.0069(9) 0.0081(10)
O7 0.0336(11) 0.0345(11) 0.0477(13) -0.0061(10) -0.0110(9) -0.0038(9)
C1 0.0269(13) 0.0294(14) 0.0215(12) -0.0017(10) -0.0030(10) -0.0046(11)
C2 0.0337(14) 0.0275(14) 0.0238(13) -0.0013(11) -0.0069(11) -0.0040(11)
C3 0.0424(16) 0.0318(15) 0.0280(14) 0.0025(12) 0.0008(12) -0.0107(13)
C4 0.0373(16) 0.0406(17) 0.0291(14) -0.0030(12) 0.0064(12) -0.0090(13)
C5 0.0306(14) 0.0378(16) 0.0275(13) -0.0053(12) 0.0023(11) -0.0015(12)
C6 0.0267(13) 0.0287(13) 0.0225(12) -0.0021(10) -0.0031(10) -0.0034(10)
C7 0.0311(14) 0.0245(13) 0.0303(14) -0.0019(11) -0.0027(11) -0.0025(11)
C8 0.0285(13) 0.0229(13) 0.0341(14) 0.0002(11) -0.0015(11) -0.0003(11)
C9 0.0355(15) 0.0347(16) 0.0403(16) 0.0071(13) 0.0088(13) 0.0061(13)
C10 0.0313(15) 0.0414(18) 0.0538(19) 0.0124(15) 0.0050(13) 0.0078(13)
C11 0.0306(15) 0.0371(16) 0.0459(18) 0.0084(14) -0.0084(13) 0.0059(12)
C12 0.0299(14) 0.0240(13) 0.0350(15) 0.0012(11) -0.0059(11) -0.0009(11)
C13 0.0236(12) 0.0207(12) 0.0348(14) 0.0008(11) -0.0041(10) 0.0007(10)
C14 0.0431(17) 0.0295(15) 0.0307(14) 0.0011(12) -0.0061(12) -0.0010(12)
C15 0.053(2) 0.0390(18) 0.0389(17) -0.0073(14) -0.0103(14) 0.0093(15)
C16 0.0462(19) 0.0357(17) 0.055(2) 0.0027(15) -0.0184(16) 0.0047(14)
C17 0.072(2) 0.0298(17) 0.054(2) 0.0114(15) -0.0017(18) 0.0004(16)
C18 0.050(2) 0.057(2) 0.055(2) -0.0020(18) 0.0241(17) -0.0101(17)
C19 0.048(2) 0.081(3) 0.068(3) 0.018(2) 0.0107(19) 0.035(2)
C20 0.0415(16) 0.0312(15) 0.0311(15) 0.0001(12) -0.0087(12) 0.0064(13)
C21 0.0479(18) 0.0350(16) 0.0376(16) -0.0062(13) -0.0095(14) 0.0077(14)
C22 0.057(2) 0.0423(18) 0.0338(16) -0.0007(14) 0.0038(14) -0.0024(16)
C23 0.066(2) 0.048(2) 0.0400(18) 0.0001(15) -0.0200(17) 0.0173(18)
C24 0.0264(13) 0.0241(13) 0.0375(15) 0.0082(11) -0.0035(11) -0.0007(11)
C25 0.0289(14) 0.0249(14) 0.0455(17) 0.0052(12) -0.0014(12) -0.0007(11)
C26 0.0311(15) 0.0287(15) 0.070(2) 0.0039(15) -0.0005(15) 0.0047(12)
C27 0.0336(16) 0.0294(16) 0.083(3) 0.0035(17) -0.0170(17) 0.0037(13)
C28 0.0358(16) 0.0311(16) 0.061(2) 0.0039(15) -0.0186(15) -0.0018(13)
C29 0.0285(14) 0.0267(14) 0.0449(17) 0.0065(12) -0.0067(12) -0.0034(11)
C30 0.0294(14) 0.0356(16) 0.0293(14) 0.0060(12) -0.0068(11) -0.0067(11)
C31 0.0290(14) 0.0320(15) 0.0268(13) 0.0013(11) -0.0008(11) -0.0072(11)
C32 0.0288(14) 0.0390(16) 0.0294(14) 0.0006(12) -0.0030(11) -0.0047(12)
C33 0.0286(14) 0.0425(17) 0.0343(15) -0.0036(13) 0.0004(11) -0.0121(13)
C34 0.0382(16) 0.0312(15) 0.0377(16) -0.0031(12) 0.0018(13) -0.0115(12)
C35 0.0344(14) 0.0285(15) 0.0288(13) -0.0025(11) 0.0000(11) -0.0056(11)
C36 0.0264(13) 0.0323(15) 0.0264(13) -0.0029(11) -0.0023(10) -0.0061(11)
C37 0.0317(14) 0.0292(15) 0.0430(16) -0.0002(13) 0.0050(12) 0.0040(12)
C38 0.0410(17) 0.0350(17) 0.0469(18) -0.0021(14) -0.0003(14) -0.0055(13)
C39 0.0397(16) 0.0376(17) 0.0357(16) 0.0002(13) 0.0040(13) 0.0050(13)
C40 0.0453(19) 0.0395(19) 0.066(2) -0.0063(17) 0.0071(17) 0.0109(15)
C41 0.042(2) 0.057(3) 0.141(5) -0.016(3) -0.037(3) 0.0169(19)
C42 0.0404(18) 0.055(2) 0.057(2) -0.0025(17) -0.0056(16) -0.0200(16)
C43 0.0397(16) 0.0288(15) 0.0404(16) -0.0031(13) -0.0046(13) -0.0012(12)
C44 0.067(3) 0.0325(18) 0.078(3) 0.0082(18) -0.012(2) -0.0062(17)
C45 0.050(2) 0.046(2) 0.054(2) -0.0055(16) 0.0035(16) 0.0100(16)
C46 0.063(2) 0.0406(19) 0.0417(18) -0.0032(15) -0.0136(16) 0.0160(16)
C47 0.0363(15) 0.0383(16) 0.0269(14) -0.0020(12) 0.0016(11) 0.0065(13)
C48 0.0406(16) 0.0358(16) 0.0334(15) -0.0005(13) -0.0006(12) 0.0004(13)
C49 0.0403(17) 0.0435(18) 0.0429(17) 0.0064(15) 0.0037(13) 0.0039(15)
C50 0.046(2) 0.044(2) 0.075(3) 0.0098(19) 0.0044(18) -0.0043(16)
C51 0.068(3) 0.051(2) 0.081(3) -0.015(2) -0.001(2) -0.019(2)
C52 0.100(4) 0.077(3) 0.052(2) -0.023(2) 0.006(2) -0.037(3)
C53 0.075(3) 0.061(2) 0.0383(18) -0.0109(17) 0.0074(18) -0.025(2)
C54 0.0337(15) 0.0373(16) 0.0263(13) -0.0031(12) -0.0006(11) 0.0037(12)
C55 0.0371(15) 0.0470(18) 0.0295(14) -0.0028(14) -0.0041(12) 0.0019(14)
C56 0.0415(17) 0.051(2) 0.0389(17) -0.0079(15) 0.0006(14) -0.0092(15)
C57 0.056(2) 0.0420(19) 0.048(2) 0.0061(16) 0.0070(16) -0.0052(16)
C58 0.049(2) 0.060(2) 0.057(2) 0.0242(19) -0.0060(17) 0.0042(18)
C59 0.0392(17) 0.058(2) 0.0420(18) 0.0135(16) -0.0089(14) -0.0024(15)
C60 0.0404(16) 0.0321(15) 0.0356(15) 0.0075(12) 0.0080(13) 0.0108(13)
C61 0.0429(17) 0.0306(15) 0.0381(16) -0.0008(13) 0.0058(13) 0.0043(13)
C62 0.0428(18) 0.0446(19) 0.0403(17) 0.0034(14) 0.0076(14) 0.0021(14)
C63 0.054(2) 0.064(2) 0.046(2) -0.0071(18) -0.0004(17) -0.0036(19)
C64 0.073(3) 0.058(2) 0.065(3) -0.008(2) 0.002(2) -0.021(2)
C65 0.097(3) 0.045(2) 0.066(3) 0.007(2) 0.009(2) -0.023(2)
C66 0.072(3) 0.0381(19) 0.046(2) 0.0045(15) 0.0061(18) -0.0059(17)
C67 0.0428(17) 0.0356(17) 0.0357(16) 0.0041(13) 0.0059(13) 0.0071(13)
C68 0.0392(18) 0.071(3) 0.0433(19) 0.0013(17) 0.0045(14) 0.0059(17)
C69 0.053(2) 0.084(3) 0.053(2) -0.007(2) -0.0055(18) -0.004(2)
C70 0.080(3) 0.072(3) 0.0374(19) -0.0085(19) 0.0051(19) -0.007(2)
C71 0.067(3) 0.069(3) 0.044(2) -0.0071(19) 0.0198(18) -0.007(2)
C72 0.0467(19) 0.051(2) 0.0410(18) -0.0012(15) 0.0108(15) -0.0036(16)
C73 0.0323(14) 0.0247(14) 0.0385(15) -0.0018(12) -0.0110(12) 0.0015(11)
C74 0.0321(14) 0.0301(15) 0.0392(16) -0.0050(12) -0.0046(12) 0.0006(12)
C75 0.0393(18) 0.062(2) 0.057(2) -0.0044(19) 0.0011(16) -0.0041(17)
C76 0.061(3) 0.088(3) 0.061(3) -0.009(2) 0.022(2) 0.002(2)
C77 0.084(3) 0.069(3) 0.045(2) -0.016(2) 0.010(2) -0.001(2)
C78 0.066(3) 0.072(3) 0.046(2) -0.0189(19) -0.0093(18) -0.011(2)
C79 0.0395(17) 0.057(2) 0.0432(18) -0.0126(16) -0.0042(14) -0.0043(16)
C80 0.0353(15) 0.0318(15) 0.0315(14) -0.0013(12) -0.0102(12) -0.0020(12)
C81 0.0481(18) 0.0420(18) 0.0320(16) -0.0069(13) -0.0088(14) -0.0077(14)
C82 0.055(2) 0.070(3) 0.0372(18) -0.0177(17) 0.0046(16) -0.0098(19)
C83 0.059(2) 0.088(3) 0.0404(19) -0.003(2) 0.0057(17) -0.027(2)
C84 0.059(2) 0.054(2) 0.051(2) 0.0101(18) -0.0120(18) -0.0226(18)
C85 0.0440(18) 0.0358(17) 0.0472(18) -0.0014(14) -0.0106(14) -0.0066(14)
Li1 0.037(3) 0.044(3) 0.032(3) -0.002(2) 0.000(2) -0.009(2)
C86 0.0399(18) 0.059(2) 0.060(2) 0.0011(19) -0.0040(16) -0.0132(17)
C87 0.059(2) 0.068(3) 0.069(3) 0.025(2) -0.003(2) 0.008(2)
C88 0.068(3) 0.083(3) 0.074(3) 0.019(3) 0.012(2) 0.003(3)
C89 0.057(3) 0.057(3) 0.105(4) 0.001(3) 0.003(3) 0.007(2)
C90 0.067(3) 0.056(3) 0.101(4) 0.029(3) -0.015(3) -0.010(2)
C91 0.062(3) 0.071(3) 0.059(2) 0.018(2) -0.015(2) -0.025(2)
C92 0.069(3) 0.093(4) 0.084(3) -0.005(3) 0.006(3) 0.005(3)
C100 0.057(6) 0.085(7) 0.098(6) 0.000(5) 0.026(5) 0.031(4)
C101 0.069(8) 0.122(11) 0.083(7) -0.052(6) -0.006(5) 0.028(6)
C102 0.099(9) 0.126(11) 0.130(9) -0.042(8) 0.013(8) -0.021(8)
C103 0.094(12) 0.096(11) 0.122(8) -0.023(7) 0.027(7) -0.006(8)
C104 0.067(6) 0.086(7) 0.089(6) -0.006(5) -0.005(5) 0.023(5)
C105 0.040(6) 0.088(8) 0.121(8) -0.011(6) -0.008(5) 0.014(5)
C106 0.133(18) 0.131(16) 0.190(16) 0.072(14) 0.086(13) 0.065(10)

loop_
_atom_type_symbol
_atom_type_description
_atom_type_scat_dispersion_real
_atom_type_scat_dispersion_imag
_atom_type_scat_source
C C 0.0033 0.0016 'International Tables Vol C Tables 4.2.6.8 and 6.1.1.4'
H H 0.0000 0.0000 'International Tables Vol C Tables 4.2.6.8 and 6.1.1.4'
O O 0.0106 0.0060 'International Tables Vol C Tables 4.2.6.8 and 6.1.1.4'
Li Li -0.0003 0.0001 'International Tables Vol C Tables 4.2.6.8 and 6.1.1.4'
Ce Ce -0.2486 2.6331 'International Tables Vol C Tables 4.2.6.8 and 6.1.1.4'

loop_
_geom_angle_atom_site_label_1
_geom_angle_atom_site_label_2
_geom_angle_atom_site_label_3
_geom_angle
O2 Ce1 O3 171.29(7)
O2 Ce1 O1 88.93(7)
O3 Ce1 O1 99.20(7)
O2 Ce1 O4 96.96(7)
O3 Ce1 O4 88.18(7)
O1 Ce1 O4 75.35(7)
O2 Ce1 O7 84.50(7)
O3 Ce1 O7 91.32(7)
O1 Ce1 O7 97.29(7)
O4 Ce1 O7 172.44(7)
O2 Ce1 O6 87.73(7)
O3 Ce1 O6 84.39(7)
O1 Ce1 O6 174.62(7)
O4 Ce1 O6 100.87(7)
O7 Ce1 O6 86.59(7)
O2 Ce1 Li1 93.78(11)
O3 Ce1 Li1 94.58(11)
O1 Ce1 Li1 37.45(11)
O4 Ce1 Li1 37.90(11)
O7 Ce1 Li1 134.71(11)
O6 Ce1 Li1 138.66(11)
C1 O1 Li1 109.7(2)
C1 O1 Ce1 141.45(16)
Li1 O1 Ce1 93.94(17)
C13 O2 Ce1 161.46(18)
C24 O3 Ce1 160.44(18)
C36 O4 Li1 108.0(2)
C36 O4 Ce1 144.90(17)
Li1 O4 Ce1 93.28(17)
C47 O5 Li1 151.6(3)
C60 O6 Ce1 156.1(2)
C73 O7 Ce1 159.5(2)
O1 C1 C6 119.1(2)
O1 C1 C2 121.2(2)
C6 C1 C2 119.7(2)
O1 C1 Li1 41.85(16)
C6 C1 Li1 95.0(2)
C2 C1 Li1 129.8(2)
C3 C2 C1 117.4(3)
C3 C2 C14 120.5(3)
C1 C2 C14 122.0(3)
C4 C3 C2 123.7(3)
C5 C4 C3 117.5(3)
C5 C4 C18 121.5(3)
C3 C4 C18 120.9(3)
C4 C5 C6 122.0(3)
C5 C6 C1 119.5(3)
C5 C6 C7 118.7(2)
C1 C6 C7 121.8(2)
C8 C7 C6 114.5(2)
C9 C8 C13 120.3(3)
C9 C8 C7 119.2(3)
C13 C8 C7 120.6(2)
C10 C9 C8 122.2(3)
C9 C10 C11 117.3(3)
C9 C10 C19 121.3(3)
C11 C10 C19 121.4(3)
C10 C11 C12 123.9(3)
C11 C12 C13 117.7(3)
C11 C12 C20 120.8(3)
C13 C12 C20 121.4(2)
O2 C13 C8 118.9(2)
O2 C13 C12 122.5(2)
C8 C13 C12 118.6(2)
C16 C14 C15 110.3(3)
C16 C14 C2 112.4(2)
C15 C14 C2 108.7(2)
C16 C14 C17 106.2(3)
C15 C14 C17 107.5(3)
C2 C14 C17 111.7(3)
C12 C20 C22 109.5(2)
C12 C20 C23 112.3(3)
C22 C20 C23 108.1(3)
C12 C20 C21 110.8(2)
C22 C20 C21 109.9(3)
C23 C20 C21 106.3(3)
O3 C24 C29 119.0(3)
O3 C24 C25 122.1(3)
C29 C24 C25 118.9(3)
C26 C25 C24 118.1(3)
C26 C25 C37 120.3(3)
C24 C25 C37 121.6(2)
C27 C26 C25 123.5(3)
C28 C27 C26 117.7(3)
C28 C27 C41 121.3(4)
C26 C27 C41 120.9(4)
C27 C28 C29 122.1(3)
C28 C29 C24 119.7(3)
C28 C29 C30 119.3(3)
C24 C29 C30 121.0(2)
C29 C30 C31 115.6(2)
C32 C31 C36 119.2(3)
C32 C31 C30 118.5(3)
C36 C31 C30 122.3(2)
C33 C32 C31 121.8(3)
C32 C33 C34 117.7(3)
C32 C33 C42 120.9(3)
C34 C33 C42 121.3(3)
C33 C34 C35 123.6(3)
C34 C35 C36 117.4(3)
C34 C35 C43 120.8(3)
C36 C35 C43 121.7(2)
O4 C36 C31 118.7(2)
O4 C36 C35 121.0(2)
C31 C36 C35 120.3(2)
O4 C36 Li1 43.03(16)
C31 C36 Li1 94.4(2)
C35 C36 Li1 128.7(2)
C39 C37 C40 107.3(3)
C39 C37 C25 110.4(2)
C40 C37 C25 112.8(3)
C39 C37 C38 109.6(3)
C40 C37 C38 106.9(3)
C25 C37 C38 109.7(2)
C45 C43 C44 107.4(3)
C45 C43 C46 110.0(3)
C44 C43 C46 105.9(3)
C45 C43 C35 109.4(3)
C44 C43 C35 112.3(3)
C46 C43 C35 111.7(2)
O5 C47 C54 119.8(3)
O5 C47 C48 119.1(3)
C54 C47 C48 121.2(3)
C49 C48 C53 118.9(3)
C49 C48 C47 119.3(3)
C53 C48 C47 121.7(3)
C50 C49 C48 120.1(3)
C51 C50 C49 120.1(4)
C52 C51 C50 120.1(4)
C51 C52 C53 120.4(4)
C52 C53 C48 120.2(4)
C55 C54 C59 119.2(3)
C55 C54 C47 119.7(3)
C59 C54 C47 121.0(3)
C56 C55 C54 120.0(3)
C57 C56 C55 120.7(3)
C56 C57 C58 119.5(3)
C57 C58 C59 120.4(3)
C58 C59 C54 120.0(3)
O6 C60 C61 119.6(3)
O6 C60 C67 118.7(3)
C61 C60 C67 121.7(3)
C62 C61 C66 119.9(3)
C62 C61 C60 119.1(3)
C66 C61 C60 120.9(3)
C63 C62 C61 119.9(3)
C64 C63 C62 120.0(4)
C63 C64 C65 120.5(4)
C64 C65 C66 120.4(4)
C65 C66 C61 119.3(4)
C72 C67 C68 119.1(3)
C72 C67 C60 121.7(3)
C68 C67 C60 119.1(3)
C69 C68 C67 120.5(3)
C70 C69 C68 120.4(4)
C69 C70 C71 119.7(4)
C70 C71 C72 120.7(4)
C71 C72 C67 119.7(3)
O7 C73 C80 120.0(3)
O7 C73 C74 119.3(3)
C80 C73 C74 120.7(2)
C75 C74 C79 118.4(3)
C75 C74 C73 119.5(3)
C79 C74 C73 122.1(3)
C76 C75 C74 120.5(3)
C75 C76 C77 120.3(4)
C78 C77 C76 119.9(4)
C77 C78 C79 120.3(4)
C78 C79 C74 120.5(3)
C81 C80 C85 120.1(3)
C81 C80 C73 118.5(3)
C85 C80 C73 121.3(3)
C82 C81 C80 119.4(3)
C81 C82 C83 120.2(4)
C84 C83 C82 120.4(4)
C83 C84 C85 119.8(3)
C84 C85 C80 119.9(3)
O5 Li1 O1 140.1(3)
O5 Li1 O4 122.5(3)
O1 Li1 O4 97.4(2)
O5 Li1 C36 96.4(2)
O1 Li1 C36 122.5(2)
O4 Li1 C36 29.00(11)
O5 Li1 C1 114.2(2)
O1 Li1 C1 28.48(11)
O4 Li1 C1 121.2(2)
C36 Li1 C1 149.3(2)
O5 Li1 Ce1 171.3(3)
O1 Li1 Ce1 48.61(13)
O4 Li1 Ce1 48.82(13)
C36 Li1 Ce1 75.24(14)
C1 Li1 Ce1 74.07(13)
C91 C86 C87 118.0(4)
C91 C86 C92 121.3(4)
C87 C86 C92 120.7(4)
C86 C87 C88 121.1(4)
C89 C88 C87 118.7(4)
C90 C89 C88 119.9(5)
C91 C90 C89 120.7(4)
C90 C91 C86 121.6(4)
C98 C93 C94 120.0
C95 C94 C93 120.0
C96 C95 C94 120.0
C97 C96 C95 116.1(5)
C97 C96 C99' 123.9(5)
C95 C96 C99' 120.0
C98 C97 C96 127.2(10)
C99 C98 C97 132.0(11)
C99 C98 C93 111.4(9)
C97 C98 C93 116.6(5)
C101 C100 C105 120.0
C101 C100 C106 120.0
C105 C100 C106 120.0
C100 C101 C102 120.0
C103 C102 C101 120.0
C102 C103 C104 120.0
C103 C104 C105 120.0
C104 C105 C100 120.0

loop_
_geom_bond_atom_site_label_1
_geom_bond_atom_site_label_2
_geom_bond_distance
Ce1 O2 2.2714(18)
Ce1 O3 2.2800(18)
Ce1 O1 2.3316(19)
Ce1 O4 2.3371(18)
Ce1 O7 2.513(2)
Ce1 O6 2.530(2)
Ce1 Li1 3.100(5)
O1 C1 1.351(3)
O1 Li1 1.890(5)
O2 C13 1.331(3)
O3 C24 1.340(3)
O4 C36 1.356(3)
O4 Li1 1.908(5)
O5 C47 1.230(3)
O5 Li1 1.834(5)
O6 C60 1.236(4)
O7 C73 1.233(3)
C1 C6 1.410(4)
C1 C2 1.419(4)
C1 Li1 2.667(6)
C2 C3 1.393(4)
C2 C14 1.539(4)
C3 C4 1.388(4)
C4 C5 1.377(4)
C4 C18 1.503(4)
C5 C6 1.396(4)
C6 C7 1.520(4)
C7 C8 1.519(4)
C8 C9 1.387(4)
C8 C13 1.414(4)
C9 C10 1.379(4)
C10 C11 1.385(5)
C10 C19 1.514(4)
C11 C12 1.397(4)
C12 C13 1.429(4)
C12 C20 1.534(4)
C14 C16 1.532(4)
C14 C15 1.533(4)
C14 C17 1.540(4)
C20 C22 1.536(5)
C20 C23 1.537(4)
C20 C21 1.541(4)
C24 C29 1.417(4)
C24 C25 1.421(4)
C25 C26 1.398(4)
C25 C37 1.538(4)
C26 C27 1.384(5)
C27 C28 1.376(5)
C27 C41 1.518(5)
C28 C29 1.397(4)
C29 C30 1.515(4)
C30 C31 1.520(4)
C31 C32 1.403(4)
C31 C36 1.406(4)
C32 C33 1.379(4)
C33 C34 1.389(4)
C33 C42 1.517(4)
C34 C35 1.395(4)
C35 C36 1.414(4)
C35 C43 1.541(4)
C36 Li1 2.659(6)
C37 C39 1.532(4)
C37 C40 1.535(4)
C37 C38 1.541(4)
C43 C45 1.531(5)
C43 C44 1.534(4)
C43 C46 1.535(4)
C47 C54 1.479(4)
C47 C48 1.481(4)
C48 C49 1.391(4)
C48 C53 1.392(4)
C49 C50 1.383(5)
C50 C51 1.379(6)
C51 C52 1.369(6)
C52 C53 1.379(5)
C54 C55 1.386(4)
C54 C59 1.390(4)
C55 C56 1.385(5)
C56 C57 1.372(5)
C57 C58 1.380(5)
C58 C59 1.385(5)
C60 C61 1.479(4)
C60 C67 1.488(4)
C61 C62 1.392(4)
C61 C66 1.394(5)
C62 C63 1.383(5)
C63 C64 1.375(6)
C64 C65 1.378(6)
C65 C66 1.385(6)
C67 C72 1.389(4)
C67 C68 1.390(5)
C68 C69 1.381(5)
C69 C70 1.370(6)
C70 C71 1.379(6)
C71 C72 1.386(5)
C73 C80 1.475(4)
C73 C74 1.479(4)
C74 C75 1.387(5)
C74 C79 1.389(4)
C75 C76 1.374(5)
C76 C77 1.375(6)
C77 C78 1.363(6)
C78 C79 1.381(5)
C80 C81 1.389(4)
C80 C85 1.393(4)
C81 C82 1.378(5)
C82 C83 1.394(6)
C83 C84 1.369(6)
C84 C85 1.384(5)
C86 C91 1.368(6)
C86 C87 1.374(6)
C86 C92 1.511(6)
C87 C88 1.392(6)
C88 C89 1.379(6)
C89 C90 1.358(7)
C90 C91 1.355(7)
C93 C98 1.3949
C93 C94 1.3950
C94 C95 1.3949
C95 C96 1.3947
C96 C97 1.359(11)
C96 C99' 1.5000
C97 C98 1.338(12)
C98 C99 1.279(12)
C100 C101 1.3949
C100 C105 1.3951
C100 C106 1.5400
C101 C102 1.3949
C102 C103 1.3949
C103 C104 1.3950
C104 C105 1.3950
